data_7051206
loop_
_publ_author_name
'Montserrat Monfort'
'Inmaculada Resino'
'Joan Ribas'
'Xavier Solans'
'Merc\'e Font-Bardia'

_publ_section_title
;
 Synthesis of N3&#x2212;/SCN&#x2212; bridged polynuclear complexes of
 nickel(II) using N,N,N'-trimethylethane-1,2-diamine as a blocking
 ligand: low temperature magnetic study and single crystal structure of
 [Ni(\m1,1-N3)(\m1,3-N3)(N,N,N'-Me3en)]n
;
_journal_issue 12
_journal_name_full 'New J. Chem.'
_journal_page_first 1577
_journal_page_last 1582
_journal_paper_doi 10.1039/b105770g
_journal_volume 25
_journal_year 2001
_chemical_formula_sum 'C5 H14 N8 Ni'
_chemical_formula_weight 244.95
_chemical_name_systematic
;
?
;
_space_group_IT_number 14
_symmetry_space_group_name_Hall '-P 2yn'
_symmetry_space_group_name_H-M 'P 1 21/n 1'
_atom_sites_solution_hydrogens geom
_atom_sites_solution_primary direct
_atom_sites_solution_secondary difmap
_audit_creation_method SHELXL
_cell_angle_alpha 90.00
_cell_angle_beta 102.22(2)
_cell_angle_gamma 90.00
_cell_formula_units_Z 4
_cell_length_a 7.132(4)
_cell_length_b 10.122(2)
_cell_length_c 14.614(5)
_cell_measurement_temperature 293(2)
_cell_volume 1031.1(7)
_computing_structure_refinement 'SHELXL-93 (Sheldrick, 1993)'
_computing_structure_solution 'SHELXS-86 (Sheldrick, 1990)'
_diffrn_ambient_temperature 293(2)
_diffrn_radiation_monochromator graphite
_diffrn_radiation_source 'fine-focus sealed tube'
_diffrn_radiation_type MoK\a
_diffrn_radiation_wavelength 0.71069
_diffrn_reflns_av_R_equivalents 0.0146
_diffrn_reflns_av_sigmaI/netI 0.0893
_diffrn_reflns_limit_h_max 9
_diffrn_reflns_limit_h_min -10
_diffrn_reflns_limit_k_max 14
_diffrn_reflns_limit_k_min -1
_diffrn_reflns_limit_l_max 20
_diffrn_reflns_limit_l_min -4
_diffrn_reflns_number 3137
_diffrn_reflns_theta_max 29.94
_diffrn_reflns_theta_min 2.47
_exptl_absorpt_coefficient_mu 1.859
_exptl_crystal_density_diffrn 1.578
_exptl_crystal_F_000 512
_refine_diff_density_max 0.586
_refine_diff_density_min -0.617
_refine_diff_density_rms 0.095
_refine_ls_extinction_coef 0.0036(11)
_refine_ls_extinction_expression Fc^*^=kFc[1+0.001xFc^2^\l^3^/sin(2\q)]^-1/4^
_refine_ls_extinction_method SHELXL
_refine_ls_goodness_of_fit_all 1.005
_refine_ls_goodness_of_fit_obs 1.070
_refine_ls_matrix_type full
_refine_ls_number_parameters 171
_refine_ls_number_reflns 2947
_refine_ls_number_restraints 0
_refine_ls_restrained_S_all 1.106
_refine_ls_restrained_S_obs 1.070
_refine_ls_R_factor_all 0.1373
_refine_ls_R_factor_obs 0.0504
_refine_ls_shift/esd_max 1.890
_refine_ls_shift/esd_mean 0.060
_refine_ls_structure_factor_coef Fsqd
_refine_ls_weighting_details 'w=1/[\s^2^(Fo^2^)+(0.0568P)^2^+0.0000P] where P=(Fo^2^+2Fc^2^)/3'
_refine_ls_weighting_scheme calc
_refine_ls_wR_factor_all 0.1395
_refine_ls_wR_factor_obs 0.1008
_reflns_number_observed 1688
_reflns_number_total 2997
_reflns_observed_criterion >2sigma(I)
_cod_data_source_file b105770g.txt
_cod_data_source_block ?Ni(?1,1-N3)(?1,3-N3)(N,N,N'-Me3en)?n
_cod_depositor_comments
;
The following automatic conversions were performed:

'_refine_ls_weighting_scheme' value 'calc
w=1/[\s^2^(Fo^2^)+(0.0568P)^2^+0.0000P] where P=(Fo^2^+2Fc^2^)/3' was
changed to 'calc'. New tag '_refine_ls_weighting_details' was
created. The value of the new tag was set to
'w=1/[\s^2^(Fo^2^)+(0.0568P)^2^+0.0000P] where P=(Fo^2^+2Fc^2^)/3'.

Automatic conversion script
Id: cif_fix_values 3143 2015-03-26 13:38:13Z robertas 
;
_cod_database_code 7051206

loop_
_symmetry_equiv_pos_as_xyz
'x, y, z'
'-x+1/2, y+1/2, -z+1/2'
'-x, -y, -z'
'x-1/2, -y-1/2, z-1/2'

loop_
_atom_site_aniso_label
_atom_site_aniso_U_11
_atom_site_aniso_U_22
_atom_site_aniso_U_33
_atom_site_aniso_U_23
_atom_site_aniso_U_13
_atom_site_aniso_U_12
Ni1 0.0312(3) 0.0417(3) 0.0351(3) 0.0035(2) 0.0109(2) 0.0059(2)
N1 0.045(2) 0.039(2) 0.046(2) 0.0028(15) 0.0229(15) 0.0092(14)
N2 0.068(3) 0.044(2) 0.062(2) -0.001(2) 0.034(2) 0.002(2)
N3 0.178(6) 0.055(3) 0.107(4) -0.022(3) 0.091(4) -0.006(3)
N4 0.038(2) 0.084(3) 0.045(2) 0.004(2) 0.015(2) 0.015(2)
N5 0.036(2) 0.042(2) 0.0295(15) -0.0023(13) 0.0120(13) -0.0034(14)
N6 0.047(2) 0.087(3) 0.047(2) -0.011(2) 0.004(2) 0.019(2)
N7 0.044(2) 0.059(2) 0.038(2) 0.006(2) 0.0086(15) 0.007(2)
N8 0.056(2) 0.052(2) 0.060(2) 0.006(2) 0.019(2) -0.007(2)
C1 0.072(4) 0.061(3) 0.071(3) 0.021(3) -0.005(3) 0.010(3)
C2 0.086(4) 0.067(3) 0.084(4) 0.032(3) 0.023(3) 0.003(3)
C3 0.084(4) 0.079(4) 0.051(3) 0.001(3) -0.004(3) 0.004(3)
C4 0.070(4) 0.088(4) 0.134(6) 0.023(4) 0.040(4) -0.019(3)
C5 0.136(6) 0.057(3) 0.100(5) -0.014(4) 0.048(5) -0.023(4)

loop_
_atom_site_label
_atom_site_type_symbol
_atom_site_fract_x
_atom_site_fract_y
_atom_site_fract_z
_atom_site_U_iso_or_equiv
_atom_site_thermal_displace_type
_atom_site_occupancy
_atom_site_calc_flag
_atom_site_refinement_flags
_atom_site_disorder_group
Ni1 Ni 0.65226(6) 0.08264(5) 0.95213(3) 0.0354(2) Uani 1 d . .
N1 N 0.4320(5) 0.1159(3) 1.0277(2) 0.0416(8) Uani 1 d . .
N2 N 0.4089(6) 0.2009(4) 1.0803(3) 0.0549(9) Uani 1 d . .
N3 N 0.3841(9) 0.2832(4) 1.1302(4) 0.104(2) Uani 1 d . .
N4 N 0.8448(5) 0.0103(4) 0.8744(2) 0.0545(10) Uani 1 d . .
N5 N 0.9966(5) -0.0357(3) 0.8997(2) 0.0351(7) Uani 1 d . .
N6 N 1.1474(5) -0.0836(4) 0.9193(3) 0.0610(10) Uani 1 d . .
N7 N 0.4371(5) 0.1075(4) 0.8313(2) 0.0469(9) Uani 1 d . .
N8 N 0.7255(5) 0.2824(4) 0.9234(3) 0.0551(9) Uani 1 d . .
C1 C 0.4192(8) 0.2479(6) 0.8121(4) 0.0710(15) Uani 1 d . .
C2 C 0.6109(9) 0.3088(6) 0.8268(4) 0.078(2) Uani 1 d . .
C3 C 0.4427(10) 0.0265(7) 0.7497(4) 0.074(2) Uani 1 d . .
C4 C 0.9283(9) 0.3005(7) 0.9202(6) 0.094(2) Uani 1 d . .
C5 C 0.6817(13) 0.3744(6) 0.9912(6) 0.094(2) Uani 1 d . .
H5 H 0.5451(94) 0.3810(61) 0.9841(47) 0.109 Uiso 1 calc . .
H5A H 0.7333(93) 0.4596(64) 0.9816(43) 0.109 Uiso 1 calc . .
H5B H 0.7375(97) 0.3438(64) 1.0532(46) 0.109 Uiso 1 calc . .
H7N H 0.3567(95) 0.0864(63) 0.8474(50) 0.109(7) Uiso 1 d . .
H1 H 0.3438(85) 0.2633(55) 0.7433(47) 0.109(7) Uiso 1 d . .
H1A H 0.3986(86) 0.3112(53) 0.8745(46) 0.109(7) Uiso 1 d . .
H2 H 0.6656(88) 0.2401(53) 0.7714(43) 0.109(7) Uiso 1 d . .
H2A H 0.6073(93) 0.4007(58) 0.8160(44) 0.109(7) Uiso 1 d . .
H3 H 0.3147(96) 0.0446(56) 0.6939(45) 0.109(7) Uiso 1 d . .
H3B H 0.4653(94) -0.0629(59) 0.7658(45) 0.109(7) Uiso 1 d . .
H3A H 0.4913(113) 0.0728(66) 0.7297(54) 0.109(7) Uiso 1 d . .
H4 H 0.9666(90) 0.3968(59) 0.9058(42) 0.109(7) Uiso 1 d . .
H4A H 1.0046(99) 0.2468(60) 0.8822(46) 0.109(7) Uiso 1 d . .
H4B H 0.9833(90) 0.2959(56) 1.0156(47) 0.109(7) Uiso 1 d . .

loop_
_atom_type_symbol
_atom_type_description
_atom_type_scat_dispersion_real
_atom_type_scat_dispersion_imag
_atom_type_scat_source
C C 0.0033 0.0016 'International Tables Vol C Tables 4.2.6.8 and 6.1.1.4'
H H 0.0000 0.0000 'International Tables Vol C Tables 4.2.6.8 and 6.1.1.4'
N N 0.0061 0.0033 'International Tables Vol C Tables 4.2.6.8 and 6.1.1.4'
Ni Ni 0.3393 1.1124 'International Tables Vol C Tables 4.2.6.8 and 6.1.1.4'

loop_
_geom_angle_atom_site_label_1
_geom_angle_atom_site_label_2
_geom_angle_atom_site_label_3
_geom_angle
_geom_angle_site_symmetry_1
_geom_angle_site_symmetry_3
_geom_angle_publ_flag
N4 Ni1 N7 91.87(14) . . ?
N4 Ni1 N6 94.97(15) . 3_757 ?
N7 Ni1 N6 171.48(14) . 3_757 ?
N4 Ni1 N1 168.07(14) . . ?
N7 Ni1 N1 85.91(14) . . ?
N6 Ni1 N1 88.40(14) 3_757 . ?
N4 Ni1 N1 88.94(14) . 3_657 ?
N7 Ni1 N1 92.98(14) . 3_657 ?
N6 Ni1 N1 92.22(15) 3_757 3_657 ?
N1 Ni1 N1 79.48(13) . 3_657 ?
N4 Ni1 N8 90.49(15) . . ?
N7 Ni1 N8 83.54(15) . . ?
N6 Ni1 N8 91.3(2) 3_757 . ?
N1 Ni1 N8 100.89(14) . . ?
N1 Ni1 N8 176.45(13) 3_657 . ?
N2 N1 Ni1 132.0(3) . . ?
N2 N1 Ni1 120.7(3) . 3_657 ?
Ni1 N1 Ni1 100.52(13) . 3_657 ?
N3 N2 N1 179.0(6) . . ?
N5 N4 Ni1 129.9(3) . . ?
N6 N5 N4 175.9(4) . . ?
N5 N6 Ni1 129.6(3) . 3_757 ?
C1 N7 C3 114.2(4) . . ?
C1 N7 Ni1 107.5(3) . . ?
C3 N7 Ni1 118.7(3) . . ?
C1 N7 H7N 108.7(54) . . ?
C3 N7 H7N 105.7(58) . . ?
Ni1 N7 H7N 100.8(58) . . ?
C5 N8 C4 107.4(6) . . ?
C5 N8 C2 112.2(5) . . ?
C4 N8 C2 107.1(5) . . ?
C5 N8 Ni1 112.1(3) . . ?
C4 N8 Ni1 113.9(4) . . ?
C2 N8 Ni1 104.2(3) . . ?
N7 C1 C2 110.0(4) . . ?
N7 C1 H1 109.8(32) . . ?
C2 C1 H1 110.5(34) . . ?
N7 C1 H1A 114.5(28) . . ?
C2 C1 H1A 85.5(31) . . ?
H1 C1 H1A 123.6(44) . . ?
C1 C2 N8 111.5(4) . . ?
C1 C2 H2 94.8(30) . . ?
N8 C2 H2 110.1(29) . . ?
C1 C2 H2A 113.4(41) . . ?
N8 C2 H2A 108.9(39) . . ?
H2 C2 H2A 117.5(48) . . ?
N7 C3 H3 110.5(32) . . ?
N7 C3 H3B 111.7(40) . . ?
H3 C3 H3B 114.6(48) . . ?
N7 C3 H3A 93.9(68) . . ?
H3 C3 H3A 89.1(67) . . ?
H3B C3 H3A 133.7(78) . . ?
N8 C4 H4 115.1(35) . . ?
N8 C4 H4A 126.6(39) . . ?
H4 C4 H4A 101.3(50) . . ?
N8 C4 H4B 92.1(27) . . ?
H4 C4 H4B 101.9(42) . . ?
H4A C4 H4B 118.0(46) . . ?
N8 C5 H5 103.7(39) . . ?
N8 C5 H5A 106.3(39) . . ?
H5 C5 H5A 108.4(53) . . ?
N8 C5 H5B 108.0(37) . . ?
H5 C5 H5B 119.0(55) . . ?
H5A C5 H5B 110.6(56) . . ?

loop_
_geom_bond_atom_site_label_1
_geom_bond_atom_site_label_2
_geom_bond_distance
_geom_bond_site_symmetry_2
_geom_bond_publ_flag
Ni1 N4 2.091(3) . ?
Ni1 N7 2.095(4) . ?
Ni1 N6 2.107(4) 3_757 ?
Ni1 N1 2.130(3) . ?
Ni1 N1 2.136(3) 3_657 ?
Ni1 N8 2.152(4) . ?
N1 N2 1.188(5) . ?
N1 Ni1 2.136(3) 3_657 ?
N2 N3 1.145(5) . ?
N4 N5 1.164(4) . ?
N5 N6 1.159(4) . ?
N6 Ni1 2.107(4) 3_757 ?
N7 C1 1.449(7) . ?
N7 C3 1.456(8) . ?
N7 H7N 0.70(7) . ?
N8 C5 1.442(8) . ?
N8 C4 1.468(7) . ?
N8 C2 1.497(7) . ?
C1 C2 1.474(8) . ?
C1 H1 1.05(6) . ?
C1 H1A 1.15(6) . ?
C2 H2 1.19(6) . ?
C2 H2A 0.94(6) . ?
C3 H3 1.10(7) . ?
C3 H3B 0.94(6) . ?
C3 H3A 0.68(7) . ?
C4 H4 1.05(6) . ?
C4 H4A 1.01(7) . ?
C4 H4B 1.37(7) . ?
C5 H5 1.03(6) . ?
C5 H5A 0.97(6) . ?
C5 H5B 1.02(6) . ?
